data_4349761
loop_
_publ_author_name
'Hu, Ji-Yun'
'Wu, Zhuo-Yan'
'Chai, Ke'
'Yang, Zi-Shu'
'Meng, Yin-Shan'
'Ning, Yingying'
'Zhang, Jing'
'Zhang, Jun-Long'

_publ_section_title
;
 \b-Fluorinated porpholactones and metal complexes: synthesis,
 characterization and some spectroscopic studies
;
_journal_issue 9
_journal_name_full 'Inorganic Chemistry Frontiers'
_journal_page_first 1539
_journal_paper_doi 10.1039/C7QI00375G
_journal_volume 4
_journal_year 2017
_chemical_formula_sum 'C55 H11 Cl2 Co D18 F20 N4 O11 P3 Yb'
_chemical_formula_weight 1715.71
_space_group_crystal_system orthorhombic
_space_group_IT_number 63
_space_group_name_Hall '-C 2c 2'
_space_group_name_H-M_alt 'C m c m'
_atom_sites_solution_hydrogens geom
_audit_creation_method SHELXL-2014/7
_audit_update_record
;
2017-03-25 deposited with the CCDC.
2017-07-24 downloaded from the CCDC.
;
_cell_angle_alpha 90
_cell_angle_beta 90
_cell_angle_gamma 90
_cell_formula_units_Z 4
_cell_length_a 15.8764(5)
_cell_length_b 19.4336(5)
_cell_length_c 22.9700(6)
_cell_measurement_reflns_used 19070
_cell_measurement_temperature 180(2)
_cell_measurement_theta_max 27.6690
_cell_measurement_theta_min 3.3670
_cell_volume 7087.1(3)
_computing_cell_refinement
;
CrysAlisPro, Agilent Technologies,
Version 1.171.37.35 (release 13-08-2014 CrysAlis171 .NET)
(compiled Aug 13 2014,18:06:01)
;
_computing_data_collection
;
CrysAlisPro, Agilent Technologies,
Version 1.171.37.35 (release 13-08-2014 CrysAlis171 .NET)
(compiled Aug 13 2014,18:06:01)
;
_computing_data_reduction
;
CrysAlisPro, Agilent Technologies,
Version 1.171.37.35 (release 13-08-2014 CrysAlis171 .NET)
(compiled Aug 13 2014,18:06:01)
;
_computing_structure_refinement 'SHELXL-2014/7 (Sheldrick, 2014)'
_diffrn_ambient_temperature 180(2)
_diffrn_detector_area_resol_mean 10.3914
_diffrn_measured_fraction_theta_full 0.997
_diffrn_measured_fraction_theta_max 0.998
_diffrn_measurement_device_type 'SuperNova, Dual, Cu at zero, Atlas'
_diffrn_measurement_method '\w scans'
_diffrn_radiation_type MoK\a
_diffrn_radiation_wavelength 0.71073
_diffrn_reflns_av_R_equivalents 0.0526
_diffrn_reflns_av_unetI/netI 0.0214
_diffrn_reflns_Laue_measured_fraction_full 0.997
_diffrn_reflns_Laue_measured_fraction_max 0.998
_diffrn_reflns_limit_h_max 20
_diffrn_reflns_limit_h_min -20
_diffrn_reflns_limit_k_max 25
_diffrn_reflns_limit_k_min -25
_diffrn_reflns_limit_l_max 29
_diffrn_reflns_limit_l_min -29
_diffrn_reflns_number 60960
_diffrn_reflns_point_group_measured_fraction_full 0.997
_diffrn_reflns_point_group_measured_fraction_max 0.998
_diffrn_reflns_theta_full 25.214
_diffrn_reflns_theta_max 27.453
_diffrn_reflns_theta_min 3.116
_diffrn_source 'SuperNova (Mo) X-ray Source'
_exptl_absorpt_coefficient_mu 1.796
_exptl_absorpt_correction_T_max 1.00000
_exptl_absorpt_correction_T_min 0.90832
_exptl_absorpt_correction_type multi-scan
_exptl_crystal_colour red
_exptl_crystal_density_diffrn 1.608
_exptl_crystal_description block
_exptl_crystal_F_000 3324
_exptl_crystal_size_max 0.28
_exptl_crystal_size_mid 0.17
_exptl_crystal_size_min 0.13
_refine_diff_density_max 1.836
_refine_diff_density_min -0.670
_refine_diff_density_rms 0.104
_refine_ls_extinction_method none
_refine_ls_goodness_of_fit_ref 1.112
_refine_ls_hydrogen_treatment constr
_refine_ls_matrix_type full
_refine_ls_number_parameters 276
_refine_ls_number_reflns 4308
_refine_ls_number_restraints 18
_refine_ls_restrained_S_all 1.114
_refine_ls_R_factor_all 0.0411
_refine_ls_R_factor_gt 0.0347
_refine_ls_shift/su_max 0.068
_refine_ls_shift/su_mean 0.002
_refine_ls_structure_factor_coef Fsqd
_refine_ls_weighting_details 'w=1/[\s^2^(Fo^2^)+(0.0568P)^2^+27.3875P] where P=(Fo^2^+2Fc^2^)/3'
_refine_ls_weighting_scheme calc
_refine_ls_wR_factor_gt 0.0997
_refine_ls_wR_factor_ref 0.1057
_reflns_Friedel_coverage 0.000
_reflns_number_gt 3909
_reflns_number_total 4308
_reflns_threshold_expression 'I > 2\s(I)'
_cod_data_source_file c7qi00375g2.cif
_cod_data_source_block 170117_1_sq
_cod_database_code 4349761
_shelx_shelxl_version_number 2014/7
_shelx_space_group_comment
;
The symmetry employed for this shelxl refinement is uniquely defined
by the following loop, which should always be used as a source of
symmetry information in preference to the above space-group names.
They are only intended as comments.
;
_platon_squeeze_void_probe_radius 1.20

loop_
_space_group_symop_operation_xyz
'x, y, z'
'-x, -y, z+1/2'
'x, -y, -z'
'-x, y, -z+1/2'
'x+1/2, y+1/2, z'
'-x+1/2, -y+1/2, z+1/2'
'x+1/2, -y+1/2, -z'
'-x+1/2, y+1/2, -z+1/2'
'-x, -y, -z'
'x, y, -z-1/2'
'-x, y, z'
'x, -y, z-1/2'
'-x+1/2, -y+1/2, -z'
'x+1/2, y+1/2, -z-1/2'
'-x+1/2, y+1/2, z'
'x+1/2, -y+1/2, z-1/2'

loop_
_atom_site_label
_atom_site_type_symbol
_atom_site_fract_x
_atom_site_fract_y
_atom_site_fract_z
_atom_site_U_iso_or_equiv
_atom_site_adp_type
_atom_site_occupancy
_atom_site_site_symmetry_order
_atom_site_calc_flag
_atom_site_refinement_flags_posn
_atom_site_refinement_flags_adp
_atom_site_refinement_flags_occupancy
_atom_site_disorder_assembly
_atom_site_disorder_group
Yb2 Yb 1.0000 0.42606(2) 0.2500 0.01988(10) Uani 1 4 d S T P A .
Co2 Co 1.0000 0.64081(5) 0.2500 0.0339(2) Uani 1 4 d S T P A .
F8 F 0.81255(18) 0.45201(13) 0.44641(11) 0.0506(6) Uani 1 1 d . . . . .
F14 F 0.6946(2) 0.43125(16) 0.52885(13) 0.0667(9) Uani 1 1 d . . . . .
F34 F 0.6004(2) 0.3158(2) 0.52798(13) 0.0785(10) Uani 1 1 d . . . . .
F37 F 0.6261(2) 0.21912(17) 0.44389(14) 0.0814(11) Uani 1 1 d . . . . .
P54 P 0.94350(16) 0.57759(9) 0.18248(10) 0.0417(5) Uani 0.5 1 d . . P A .
P56 P 0.88845(18) 0.58014(13) 0.2500 0.0357(6) Uani 0.5 2 d S T P A .
F1 F 0.74458(19) 0.23796(13) 0.36301(11) 0.0558(7) Uani 1 1 d . . . . .
N9 N 0.8716(2) 0.3637(2) 0.2500 0.0241(8) Uani 1 2 d S T P A .
N4 N 1.0000 0.36420(19) 0.33881(16) 0.0229(7) Uani 1 2 d S T P . .
O7 O 1.0000 0.5959(3) 0.1224(3) 0.135(4) Uani 1 2 d S T P A .
C14 C 0.8469(2) 0.35678(17) 0.35527(14) 0.0266(7) Uani 1 1 d . . . . .
C4 C 0.7345(2) 0.36056(18) 0.27999(14) 0.0349(7) Uani 0.25 1 d . . P A 1
O100 O 0.6653(8) 0.3630(8) 0.2997(6) 0.057(3) Uani 0.25 1 d . . P A 1
O4A O 0.7345(2) 0.36056(18) 0.27999(14) 0.0349(7) Uani 0.25 1 d . . P A 3
C4B C 0.7345(2) 0.36056(18) 0.27999(14) 0.0349(7) Uani 0.5 1 d . . P A 4
H4B H 0.6866 0.3601 0.3047 0.042 Uiso 0.5 1 calc R U P A 4
C27 C 0.7811(2) 0.34676(18) 0.40080(14) 0.0296(7) Uani 1 1 d . . . . .
C34 C 0.9314(2) 0.35554(16) 0.37368(13) 0.0250(6) Uani 1 1 d . . . . .
C35 C 0.8204(2) 0.36129(17) 0.29772(14) 0.0261(7) Uani 1 1 d . . . . .
O38 O 0.8418(4) 0.6017(2) 0.1857(4) 0.167(4) Uani 1 1 d . . . . .
C54 C 0.9575(2) 0.34148(19) 0.43260(14) 0.0317(7) Uani 1 1 d . . . . .
H54 H 0.9218 0.3337 0.4651 0.038 Uiso 1 1 calc R U . . .
C67 C 0.7065(3) 0.3842(2) 0.48722(17) 0.0457(10) Uani 1 1 d . . . . .
C72 C 0.7810(5) 0.5685(3) 0.1635(4) 0.089(2) Uani 1 1 d . . . . .
D72A D 0.7281 0.5830 0.1817 0.134 Uiso 1 1 calc R U . . .
D72B D 0.7894 0.5191 0.1701 0.134 Uiso 1 1 calc R U . . .
D72C D 0.7785 0.5775 0.1216 0.134 Uiso 1 1 calc R U . . .
C87 C 0.7327(3) 0.2876(2) 0.40237(16) 0.0389(9) Uani 1 1 d . . . . .
C98 C 0.7667(2) 0.3944(2) 0.44449(16) 0.0358(8) Uani 1 1 d . . . . .
C105 C 0.6716(3) 0.2770(3) 0.44447(18) 0.0502(11) Uani 1 1 d . . . . .
C109 C 0.6591(3) 0.3259(3) 0.48677(18) 0.0501(11) Uani 1 1 d . . . . .
C132 C 1.0000 0.5551(6) 0.0762(4) 0.085(3) Uani 1 2 d S T P . .
D13A D 1.0326 0.5766 0.0449 0.127 Uiso 0.5 1 calc R U P B -1
D13B D 0.9420 0.5478 0.0631 0.127 Uiso 0.5 1 calc R U P B -1
D13C D 1.0254 0.5108 0.0865 0.127 Uiso 0.5 1 calc R U P B -1
O135 O 0.8942(4) 0.5027(4) 0.2500 0.0361(16) Uani 0.5 2 d S T P . .
O1 O 0.9434(3) 0.5006(2) 0.1883(2) 0.0311(10) Uani 0.5 1 d . . P A .
C1 C 1.0704(9) 0.7268(5) 0.2672(5) 0.057(3) Uani 0.5 1 d . U P A 1
H1A H 1.1271 0.7228 0.2800 0.068 Uiso 0.5 1 calc R U P A 1
C3 C 1.0000 0.7270(8) 0.3018(9) 0.059(3) Uani 0.5 2 d S TU P A 1
H3A H 1.0000 0.7206 0.3428 0.070 Uiso 0.5 2 calc R U P A 1
Cl0A Cl 0.8995(5) 0.1796(3) 0.2500 0.162(4) Uani 0.5 2 d S T P . .
Cl1 Cl 1.0000 0.1829(3) 0.1741(4) 0.204(5) Uani 0.5 2 d S T P . .
C1AA C 1.0000 0.2082(5) 0.2500 0.102(5) Uani 1 4 d S T P . .
C2 C 1.0444(8) 0.7286(5) 0.2921(5) 0.051(2) Uani 0.5 1 d . U P A 1
H2A H 1.0791 0.7355 0.3253 0.061 Uiso 0.5 1 calc R U P A 1

loop_
_atom_site_aniso_label
_atom_site_aniso_U_11
_atom_site_aniso_U_22
_atom_site_aniso_U_33
_atom_site_aniso_U_23
_atom_site_aniso_U_13
_atom_site_aniso_U_12
Yb2 0.02409(15) 0.01821(14) 0.01733(14) 0.000 0.000 0.000
Co2 0.0408(6) 0.0180(4) 0.0427(6) 0.000 0.000 0.000
F8 0.0606(16) 0.0436(13) 0.0476(14) -0.0172(11) 0.0190(12) -0.0165(12)
F14 0.077(2) 0.076(2) 0.0474(16) -0.0233(14) 0.0311(15) -0.0119(16)
F34 0.076(2) 0.106(2) 0.0537(17) -0.0041(17) 0.0410(16) -0.0296(19)
F37 0.100(3) 0.084(2) 0.0605(18) -0.0078(16) 0.0321(18) -0.062(2)
P54 0.0546(13) 0.0235(9) 0.0471(12) 0.0092(8) -0.0218(10) 0.0006(8)
P56 0.0297(13) 0.0238(12) 0.0536(17) 0.000 0.000 0.0071(10)
F1 0.0798(19) 0.0453(14) 0.0425(13) -0.0114(11) 0.0194(13) -0.0281(13)
N9 0.0286(19) 0.0273(19) 0.0165(16) 0.000 0.000 -0.0040(16)
N4 0.0284(19) 0.0221(17) 0.0182(17) 0.0009(14) 0.000 0.000
O7 0.316(13) 0.053(3) 0.036(3) 0.008(3) 0.000 0.000
C14 0.0312(16) 0.0260(15) 0.0225(15) -0.0003(12) 0.0043(13) -0.0038(13)
C4 0.0306(17) 0.0429(18) 0.0312(17) -0.0013(14) 0.0058(13) -0.0068(14)
O100 0.047(7) 0.079(9) 0.044(7) 0.006(7) 0.004(6) -0.007(7)
O4A 0.0306(17) 0.0429(18) 0.0312(17) -0.0013(14) 0.0058(13) -0.0068(14)
C4B 0.0306(17) 0.0429(18) 0.0312(17) -0.0013(14) 0.0058(13) -0.0068(14)
C27 0.0317(17) 0.0360(18) 0.0211(15) 0.0013(13) 0.0031(13) -0.0067(14)
C34 0.0331(17) 0.0231(15) 0.0189(14) 0.0005(11) 0.0014(13) -0.0023(13)
C35 0.0277(16) 0.0271(16) 0.0236(16) -0.0002(12) 0.0020(13) -0.0046(13)
O38 0.131(5) 0.043(2) 0.326(9) 0.009(4) -0.161(6) 0.001(3)
C54 0.0394(18) 0.0374(18) 0.0182(15) 0.0044(13) 0.0033(13) -0.0024(15)
C67 0.050(2) 0.058(3) 0.0292(19) -0.0086(18) 0.0129(17) -0.004(2)
C72 0.075(4) 0.077(4) 0.116(6) -0.005(4) -0.033(4) 0.017(3)
C87 0.050(2) 0.043(2) 0.0240(16) -0.0013(15) 0.0052(16) -0.0134(18)
C98 0.040(2) 0.040(2) 0.0275(17) -0.0026(15) 0.0052(15) -0.0077(16)
C105 0.056(3) 0.059(3) 0.036(2) 0.0027(19) 0.0111(19) -0.028(2)
C109 0.047(2) 0.072(3) 0.031(2) 0.001(2) 0.0160(18) -0.016(2)
C132 0.096(7) 0.095(6) 0.063(5) 0.026(5) 0.000 0.000
O135 0.026(3) 0.026(3) 0.055(5) 0.000 0.000 0.005(3)
O1 0.041(3) 0.024(2) 0.028(2) 0.0015(18) -0.012(2) 0.003(2)
C1 0.077(7) 0.025(3) 0.069(8) -0.008(4) -0.012(3) -0.008(3)
C3 0.079(8) 0.027(3) 0.070(7) -0.011(4) 0.000 0.000
Cl0A 0.126(5) 0.053(3) 0.307(12) 0.000 0.000 -0.004(3)
Cl1 0.401(17) 0.043(3) 0.168(8) -0.002(4) 0.000 0.000
C1AA 0.142(14) 0.017(4) 0.146(14) 0.000 0.000 0.000
C2 0.064(7) 0.020(3) 0.068(7) -0.017(4) -0.004(4) -0.004(3)

loop_
_atom_type_symbol
_atom_type_description
_atom_type_scat_dispersion_real
_atom_type_scat_dispersion_imag
_atom_type_scat_source
C C 0.0033 0.0016 'International Tables Vol C Tables 4.2.6.8 and 6.1.1.4'
D D 0.0000 0.0000 'International Tables Vol C Tables 4.2.6.8 and 6.1.1.4'
Cl Cl 0.1484 0.1585 'International Tables Vol C Tables 4.2.6.8 and 6.1.1.4'
Co Co 0.3494 0.9721 'International Tables Vol C Tables 4.2.6.8 and 6.1.1.4'
F F 0.0171 0.0103 'International Tables Vol C Tables 4.2.6.8 and 6.1.1.4'
H H 0.0000 0.0000 'International Tables Vol C Tables 4.2.6.8 and 6.1.1.4'
N N 0.0061 0.0033 'International Tables Vol C Tables 4.2.6.8 and 6.1.1.4'
O O 0.0106 0.0060 'International Tables Vol C Tables 4.2.6.8 and 6.1.1.4'
P P 0.1023 0.0942 'International Tables Vol C Tables 4.2.6.8 and 6.1.1.4'
Yb Yb -0.3850 5.5486 'International Tables Vol C Tables 4.2.6.8 and 6.1.1.4'

loop_
_geom_angle_atom_site_label_1
_geom_angle_atom_site_label_2
_geom_angle_atom_site_label_3
_geom_angle
_geom_angle_site_symmetry_1
_geom_angle_site_symmetry_3
O1 Yb2 O1 98.5(2) . 4_755
O1 Yb2 O1 79.5(3) . 10_556
O1 Yb2 O1 47.8(3) 4_755 10_556
O1 Yb2 O1 47.8(3) . 11_755
O1 Yb2 O1 79.5(3) 4_755 11_755
O1 Yb2 O1 98.5(2) 10_556 11_755
O1 Yb2 O135 42.55(15) . .
O1 Yb2 O135 82.53(19) 4_755 .
O1 Yb2 O135 42.55(15) 10_556 .
O1 Yb2 O135 82.53(19) 11_755 .
O1 Yb2 O135 82.53(19) . 11_755
O1 Yb2 O135 42.55(15) 4_755 11_755
O1 Yb2 O135 82.53(19) 10_556 11_755
O1 Yb2 O135 42.55(15) 11_755 11_755
O135 Yb2 O135 96.9(4) . 11_755
O1 Yb2 N4 151.96(14) . .
O1 Yb2 N4 77.33(15) 4_755 .
O1 Yb2 N4 77.33(15) 10_556 .
O1 Yb2 N4 151.96(14) 11_755 .
O135 Yb2 N4 109.69(9) . .
O135 Yb2 N4 109.69(9) 11_755 .
O1 Yb2 N4 77.33(15) . 10_556
O1 Yb2 N4 151.96(14) 4_755 10_556
O1 Yb2 N4 151.96(14) 10_556 10_556
O1 Yb2 N4 77.33(15) 11_755 10_556
O135 Yb2 N4 109.69(9) . 10_556
O135 Yb2 N4 109.69(9) 11_755 10_556
N4 Yb2 N4 118.97(18) . 10_556
O1 Yb2 N9 133.01(14) . 11_755
O1 Yb2 N9 89.14(15) 4_755 11_755
O1 Yb2 N9 133.01(14) 10_556 11_755
O1 Yb2 N9 89.14(15) 11_755 11_755
O135 Yb2 N9 169.1(2) . 11_755
O135 Yb2 N9 72.3(2) 11_755 11_755
N4 Yb2 N9 74.97(6) . 11_755
N4 Yb2 N9 74.97(6) 10_556 11_755
O1 Yb2 N9 89.14(15) . .
O1 Yb2 N9 133.01(14) 4_755 .
O1 Yb2 N9 89.14(15) 10_556 .
O1 Yb2 N9 133.01(14) 11_755 .
O135 Yb2 N9 72.3(2) . .
O135 Yb2 N9 169.1(2) 11_755 .
N4 Yb2 N9 74.97(6) . .
N4 Yb2 N9 74.97(6) 10_556 .
N9 Yb2 N9 118.57(19) 11_755 .
O1 Yb2 P54 80.53(13) . 4_755
O1 Yb2 P54 17.97(13) 4_755 4_755
O1 Yb2 P54 42.25(14) 10_556 4_755
O1 Yb2 P54 67.94(13) 11_755 4_755
O135 Yb2 P54 68.15(17) . 4_755
O135 Yb2 P54 40.40(14) 11_755 4_755
N4 Yb2 P54 92.64(10) . 4_755
N4 Yb2 P54 145.23(9) 10_556 4_755
N9 Yb2 P54 102.28(9) 11_755 4_755
N9 Yb2 P54 131.30(9) . 4_755
O1 Yb2 P54 67.94(13) . 10_556
O1 Yb2 P54 42.25(14) 4_755 10_556
O1 Yb2 P54 17.97(13) 10_556 10_556
O1 Yb2 P54 80.53(13) 11_755 10_556
O135 Yb2 P54 40.40(14) . 10_556
O135 Yb2 P54 68.15(17) 11_755 10_556
N4 Yb2 P54 92.64(10) . 10_556
N4 Yb2 P54 145.23(9) 10_556 10_556
N9 Yb2 P54 131.30(9) 11_755 10_556
N9 Yb2 P54 102.28(9) . 10_556
P54 Yb2 P54 30.17(8) 4_755 10_556
C1 Co2 C1 22.3(6) . 10_556
C1 Co2 C1 66.2(7) . 11_755
C1 Co2 C1 70.8(8) 10_556 11_755
C1 Co2 C1 70.8(8) . 4_755
C1 Co2 C1 66.2(7) 10_556 4_755
C1 Co2 C1 22.3(6) 11_755 4_755
C1 Co2 C3 56.4(5) . 10_556
C1 Co2 C3 39.0(4) 10_556 10_556
C1 Co2 C3 56.4(5) 11_755 10_556
C1 Co2 C3 39.0(4) 4_755 10_556
C1 Co2 C3 39.0(4) . .
C1 Co2 C3 56.4(5) 10_556 .
C1 Co2 C3 39.0(4) 11_755 .
C1 Co2 C3 56.4(5) 4_755 .
C3 Co2 C3 70.7(11) 10_556 .
C1 Co2 C2 55.1(4) . 11_755
C1 Co2 C2 66.9(4) 10_556 11_755
C1 Co2 C2 19.7(4) 11_755 11_755
C1 Co2 C2 40.3(5) 4_755 11_755
C3 Co2 C2 66.5(5) 10_556 11_755
C3 Co2 C2 20.6(4) . 11_755
C1 Co2 C2 40.3(5) . 10_556
C1 Co2 C2 19.7(4) 10_556 10_556
C1 Co2 C2 66.9(4) 11_755 10_556
C1 Co2 C2 55.1(4) 4_755 10_556
C3 Co2 C2 20.6(4) 10_556 10_556
C3 Co2 C2 66.5(5) . 10_556
C2 Co2 C2 70.1(7) 11_755 10_556
C1 Co2 C2 66.9(4) . 4_755
C1 Co2 C2 55.1(4) 10_556 4_755
C1 Co2 C2 40.3(5) 11_755 4_755
C1 Co2 C2 19.7(4) 4_755 4_755
C3 Co2 C2 20.6(4) 10_556 4_755
C3 Co2 C2 66.5(5) . 4_755
C2 Co2 C2 55.3(7) 11_755 4_755
C2 Co2 C2 39.5(7) 10_556 4_755
C1 Co2 C2 19.7(4) . .
C1 Co2 C2 40.3(5) 10_556 .
C1 Co2 C2 55.1(4) 11_755 .
C1 Co2 C2 66.9(4) 4_755 .
C3 Co2 C2 66.5(5) 10_556 .
C3 Co2 C2 20.6(4) . .
C2 Co2 C2 39.5(7) 11_755 .
C2 Co2 C2 55.3(7) 10_556 .
C2 Co2 C2 70.1(7) 4_755 .
C1 Co2 P56 155.0(3) . .
C1 Co2 P56 155.0(3) 10_556 .
C1 Co2 P56 89.9(4) 11_755 .
C1 Co2 P56 89.9(4) 4_755 .
C3 Co2 P56 116.9(2) 10_556 .
C3 Co2 P56 116.9(2) . .
C2 Co2 P56 99.9(3) 11_755 .
C2 Co2 P56 137.3(3) 10_556 .
C2 Co2 P56 99.9(3) 4_755 .
C2 Co2 P56 137.3(3) . .
C1 Co2 P56 89.9(4) . 11_755
C1 Co2 P56 89.9(4) 10_556 11_755
C1 Co2 P56 155.0(3) 11_755 11_755
C1 Co2 P56 155.0(3) 4_755 11_755
C3 Co2 P56 116.9(2) 10_556 11_755
C3 Co2 P56 116.9(2) . 11_755
C2 Co2 P56 137.3(3) 11_755 11_755
C2 Co2 P56 99.9(3) 10_556 11_755
C2 Co2 P56 137.3(3) 4_755 11_755
C2 Co2 P56 99.9(3) . 11_755
P56 Co2 P56 112.69(14) . 11_755
O1 P54 O38 105.8(3) . .
O1 P54 O7 106.5(3) . .
O38 P54 O7 119.2(3) . .
O1 P54 P56 87.1(2) . .
O38 P54 P56 58.9(3) . .
O7 P54 P56 165.8(3) . .
O1 P54 P54 90.1(2) . 11_755
O38 P54 P54 163.60(17) . 11_755
O7 P54 P54 57.80(13) . 11_755
P56 P54 P54 119.39(11) . 11_755
O1 P54 Co2 120.1(2) . .
O38 P54 Co2 102.0(3) . .
O7 P54 Co2 104.2(2) . .
P56 P54 Co2 64.23(11) . .
P54 P54 Co2 65.62(7) 11_755 .
O1 P54 Yb2 27.08(18) . .
O38 P54 Yb2 117.9(2) . .
O7 P54 Yb2 114.2(2) . .
P56 P54 Yb2 76.09(10) . .
P54 P54 Yb2 74.92(4) 11_755 .
Co2 P54 Yb2 93.12(7) . .
O135 P56 O38 105.8(2) . .
O135 P56 O38 105.8(2) . 10_556
O38 P56 O38 120.1(6) . 10_556
O135 P56 P54 86.71(17) . .
O38 P56 P54 57.7(3) . .
O38 P56 P54 167.0(2) 10_556 .
O135 P56 P54 86.71(17) . 10_556
O38 P56 P54 167.0(2) . 10_556
O38 P56 P54 57.7(3) 10_556 10_556
P54 P56 P54 121.1(2) . 10_556
O135 P56 Co2 120.2(3) . .
O38 P56 Co2 103.0(2) . .
O38 P56 Co2 103.0(2) 10_556 .
P54 P56 Co2 66.85(11) . .
P54 P56 Co2 66.85(11) 10_556 .
O135 P56 Yb2 27.1(3) . .
O38 P56 Yb2 115.7(2) . .
O38 P56 Yb2 115.7(2) 10_556 .
P54 P56 Yb2 74.11(10) . .
P54 P56 Yb2 74.11(10) 10_556 .
Co2 P56 Yb2 93.05(9) . .
C35 N9 C35 106.8(4) . 10_556
C35 N9 Yb2 122.0(2) . .
C35 N9 Yb2 122.0(2) 10_556 .
C34 N4 C34 106.2(4) . 11_755
C34 N4 Yb2 124.68(19) . .
C34 N4 Yb2 124.68(19) 11_755 .
C132 O7 P54 122.0(5) . 11_755
C132 O7 P54 122.0(5) . .
P54 O7 P54 64.4(3) 11_755 .
C35 C14 C34 125.1(3) . .
C35 C14 C27 117.6(3) . .
C34 C14 C27 117.1(3) . .
O100 C4 C4 112.4(7) . 10_556
O100 C4 C35 140.8(7) . .
C4 C4 C35 106.63(18) 10_556 .
O4A O4A C35 106.63(18) 10_556 .
C4B C4B C35 106.63(18) 10_556 .
C4B C4B H4B 126.7 10_556 .
C35 C4B H4B 126.7 . .
C87 C27 C98 116.5(3) . .
C87 C27 C14 121.1(3) . .
C98 C27 C14 122.5(3) . .
N4 C34 C14 125.7(3) . .
N4 C34 C54 110.2(3) . .
C14 C34 C54 124.0(3) . .
N9 C35 C14 125.9(3) . .
N9 C35 C4B 109.9(3) . .
C14 C35 C4B 124.1(3) . .
N9 C35 C4 109.9(3) . .
C14 C35 C4 124.1(3) . .
N9 C35 O4A 109.9(3) . .
C14 C35 O4A 124.1(3) . .
C72 O38 P54 124.8(6) . .
C72 O38 P56 123.5(6) . .
P54 O38 P56 63.41(19) . .
C54 C54 C34 106.7(2) 11_755 .
C54 C54 H54 126.6 11_755 .
C34 C54 H54 126.6 . .
F14 C67 C109 119.8(4) . .
F14 C67 C98 120.5(4) . .
C109 C67 C98 119.7(4) . .
O38 C72 D72A 109.5 . .
O38 C72 D72B 109.5 . .
D72A C72 D72B 109.5 . .
O38 C72 D72C 109.5 . .
D72A C72 D72C 109.5 . .
D72B C72 D72C 109.5 . .
F1 C87 C27 120.3(3) . .
F1 C87 C105 117.7(4) . .
C27 C87 C105 122.0(4) . .
F8 C98 C67 118.2(3) . .
F8 C98 C27 119.6(3) . .
C67 C98 C27 122.2(4) . .
F37 C105 C109 120.7(4) . .
F37 C105 C87 119.8(4) . .
C109 C105 C87 119.5(4) . .
F34 C109 C67 120.0(4) . .
F34 C109 C105 119.8(4) . .
C67 C109 C105 120.1(4) . .
O7 C132 D13A 109.5 . .
O7 C132 D13B 109.5 . .
D13A C132 D13B 109.5 . .
O7 C132 D13C 109.5 . .
D13A C132 D13C 109.5 . .
D13B C132 D13C 109.5 . .
P56 O135 O1 93.1(3) . .
P56 O135 O1 93.1(3) . 10_556
O1 O135 O1 122.3(5) . 10_556
P56 O135 Yb2 135.0(4) . .
O1 O135 Yb2 67.8(3) . .
O1 O135 Yb2 67.8(3) 10_556 .
P54 O1 O135 93.0(4) . .
P54 O1 O1 89.9(2) . 11_755
O135 O1 O1 118.8(3) . 11_755
P54 O1 Yb2 135.0(3) . .
O135 O1 Yb2 69.6(3) . .
O1 O1 Yb2 66.08(13) 11_755 .
C2 C1 C1 144.0(19) . 10_556
C2 C1 C3 19.0(17) . .
C1 C1 C3 125.4(9) 10_556 .
C2 C1 C2 127(3) . 10_556
C1 C1 C2 16.9(8) 10_556 10_556
C3 C1 C2 108.5(14) . 10_556
C2 C1 C2 36.7(16) . 11_755
C1 C1 C2 107.4(5) 10_556 11_755
C3 C1 C2 18.0(9) . 11_755
C2 C1 C2 90.5(11) 10_556 11_755
C2 C1 C3 109(2) . 10_556
C1 C1 C3 35.2(5) 10_556 10_556
C3 C1 C3 90.1(13) . 10_556
C2 C1 C3 18.4(8) 10_556 10_556
C2 C1 C3 72.2(7) 11_755 10_556
C2 C1 Co2 83.0(15) . .
C1 C1 Co2 78.9(3) 10_556 .
C3 C1 Co2 70.7(8) . .
C2 C1 Co2 71.2(8) 10_556 .
C2 C1 Co2 63.4(5) 11_755 .
C3 C1 Co2 62.0(6) 10_556 .
C2 C1 H1A 108.0 . .
C1 C1 H1A 108.0 10_556 .
C3 C1 H1A 126.5 . .
C2 C1 H1A 124.9 10_556 .
C2 C1 H1A 144.4 11_755 .
C3 C1 H1A 143.0 10_556 .
Co2 C1 H1A 120.7 . .
C2 C3 C2 145(4) . 11_755
C2 C3 C1 18.1(16) . .
C2 C3 C1 127(3) 11_755 .
C2 C3 C1 127(3) . 11_755
C2 C3 C1 18.1(16) 11_755 11_755
C1 C3 C1 109.3(19) . 11_755
C2 C3 C1 108(2) . 4_755
C2 C3 C1 37.4(19) 11_755 4_755
C1 C3 C1 89.9(13) . 4_755
C1 C3 C1 19.4(7) 11_755 4_755
C2 C3 C1 37.4(19) . 10_556
C2 C3 C1 108(2) 11_755 10_556
C1 C3 C1 19.4(7) . 10_556
C1 C3 C1 89.9(13) 11_755 10_556
C1 C3 C1 70.4(10) 4_755 10_556
C2 C3 Co2 81.9(17) . .
C2 C3 Co2 81.9(17) 11_755 .
C1 C3 Co2 70.2(9) . .
C1 C3 Co2 70.2(9) 11_755 .
C1 C3 Co2 61.6(6) 4_755 .
C1 C3 Co2 61.6(6) 10_556 .
C2 C3 H3A 107.6 . .
C2 C3 H3A 107.6 11_755 .
C1 C3 H3A 125.0 . .
C1 C3 H3A 125.0 11_755 .
C1 C3 H3A 144.0 4_755 .
C1 C3 H3A 144.0 10_556 .
Co2 C3 H3A 117.7 . .
C1AA Cl0A Cl1 49.7(2) . 10_556
C1AA Cl0A Cl1 49.7(2) . .
Cl1 Cl0A Cl1 95.0(4) 10_556 .
C1AA Cl1 Cl0A 45.4(3) . 11_755
C1AA Cl1 Cl0A 45.4(3) . .
Cl0A Cl1 Cl0A 84.9(4) 11_755 .
Cl0A C1AA Cl0A 141.6(8) 11_755 .
Cl0A C1AA Cl1 84.9(2) 11_755 10_556
Cl0A C1AA Cl1 84.9(2) . 10_556
Cl0A C1AA Cl1 84.9(2) 11_755 .
Cl0A C1AA Cl1 84.9(2) . .
Cl1 C1AA Cl1 148.5(7) 10_556 .
C1 C2 C3 143(3) . .
C1 C2 C2 125.8(19) . 11_755
C3 C2 C2 18(2) . 11_755
C1 C2 C1 19.0(12) . 10_556
C3 C2 C1 124(3) . 10_556
C2 C2 C1 106.9(8) 11_755 10_556
C1 C2 C1 108(2) . 11_755
C3 C2 C1 34.9(19) . 11_755
C2 C2 C1 17.5(5) 11_755 11_755
C1 C2 C1 89.4(11) 10_556 11_755
C1 C2 C2 35.9(19) . 10_556
C3 C2 C2 107(2) . 10_556
C2 C2 C2 89.999(2) 11_755 10_556
C1 C2 C2 16.9(8) 10_556 10_556
C1 C2 C2 72.6(5) 11_755 10_556
C1 C2 Co2 77.4(14) . .
C3 C2 Co2 77.5(17) . .
C2 C2 Co2 70.2(3) 11_755 .
C1 C2 Co2 68.5(7) 10_556 .
C1 C2 Co2 61.5(5) 11_755 .
C2 C2 Co2 62.3(3) 10_556 .
C1 C2 H2A 108.5 . .
C3 C2 H2A 108.5 . .
C2 C2 H2A 125.4 11_755 .
C1 C2 H2A 127.1 10_556 .
C1 C2 H2A 142.7 11_755 .
C2 C2 H2A 143.4 10_556 .
Co2 C2 H2A 133.2 . .

loop_
_geom_bond_atom_site_label_1
_geom_bond_atom_site_label_2
_geom_bond_distance
_geom_bond_site_symmetry_2
Yb2 O1 2.217(5) .
Yb2 O1 2.217(5) 4_755
Yb2 O1 2.217(5) 10_556
Yb2 O1 2.217(5) 11_755
Yb2 O135 2.245(7) .
Yb2 O135 2.245(7) 11_755
Yb2 N4 2.368(4) .
Yb2 N4 2.368(4) 10_556
Yb2 N9 2.371(4) 11_755
Yb2 N9 2.371(4) .
Yb2 P54 3.4469(18) 4_755
Yb2 P54 3.4469(18) 10_556
Co2 C1 2.048(11) .
Co2 C1 2.048(11) 10_556
Co2 C1 2.048(11) 11_755
Co2 C1 2.048(11) 4_755
Co2 C3 2.055(17) 10_556
Co2 C3 2.055(17) .
Co2 C2 2.084(10) 11_755
Co2 C2 2.084(10) 10_556
Co2 C2 2.084(10) 4_755
Co2 C2 2.084(10) .
Co2 P56 2.128(3) .
Co2 P56 2.128(3) 11_755
F8 C98 1.336(5) .
F14 C67 1.336(5) .
F34 C109 1.343(4) .
F37 C105 1.337(5) .
P54 O1 1.503(5) .
P54 O38 1.684(7) .
P54 O7 1.683(5) .
P54 P56 1.781(3) .
P54 P54 1.794(5) 11_755
P56 O135 1.507(8) .
P56 O38 1.705(7) .
P56 O38 1.705(7) 10_556
P56 P54 1.781(3) 10_556
F1 C87 1.336(4) .
N9 C35 1.365(4) .
N9 C35 1.365(4) 10_556
N4 C34 1.363(4) .
N4 C34 1.363(4) 11_755
O7 C132 1.324(12) .
O7 P54 1.683(5) 11_755
C14 C35 1.390(5) .
C14 C34 1.407(5) .
C14 C27 1.491(4) .
C4 O100 1.190(13) .
C4 C4 1.378(6) 10_556
C4 C35 1.423(5) .
O4A O4A 1.378(6) 10_556
O4A C35 1.423(5) .
C4B C4B 1.378(6) 10_556
C4B C35 1.423(5) .
C4B H4B 0.9500 .
C27 C87 1.383(5) .
C27 C98 1.384(5) .
C34 C54 1.442(4) .
O38 C72 1.268(8) .
C54 C54 1.350(7) 11_755
C54 H54 0.9500 .
C67 C109 1.360(6) .
C67 C98 1.385(5) .
C72 D72A 0.9800 .
C72 D72B 0.9800 .
C72 D72C 0.9800 .
C87 C105 1.385(5) .
C105 C109 1.373(6) .
C132 D13A 0.9800 .
C132 D13B 0.9800 .
C132 D13C 0.9800 .
O135 O1 1.619(6) .
O135 O1 1.619(6) 10_556
O1 O1 1.798(10) 11_755
C1 C2 0.707(13) .
C1 C1 0.79(2) 10_556
C1 C3 1.371(17) .
C1 C2 1.425(17) 10_556
C1 C2 1.911(15) 11_755
C1 C3 1.94(2) 10_556
C1 H1A 0.9500 .
C3 C2 0.739(14) .
C3 C2 0.739(14) 11_755
C3 C1 1.371(17) 11_755
C3 C1 1.94(2) 4_755
C3 C1 1.94(2) 10_556
C3 H3A 0.9500 .
Cl0A C1AA 1.690(8) .
Cl0A Cl1 2.365(9) 10_556
Cl0A Cl1 2.365(9) .
Cl1 C1AA 1.812(10) .
Cl1 Cl0A 2.365(9) 11_755
C1AA Cl0A 1.690(8) 11_755
C1AA Cl1 1.812(10) 10_556
C2 C2 1.41(3) 11_755
C2 C1 1.425(17) 10_556
C2 C1 1.911(15) 11_755
C2 C2 1.94(2) 10_556
C2 H2A 0.9500 .

loop_
_geom_torsion_atom_site_label_1
_geom_torsion_atom_site_label_2
_geom_torsion_atom_site_label_3
_geom_torsion_atom_site_label_4
_geom_torsion
_geom_torsion_site_symmetry_1
_geom_torsion_site_symmetry_4
O1 P54 P56 O135 0.6(3) . .
O38 P54 P56 O135 111.0(3) . .
O7 P54 P56 O135 -162.4(8) . .
P54 P54 P56 O135 -87.9(3) 11_755 .
Co2 P54 P56 O135 -124.9(3) . .
Yb2 P54 P56 O135 -24.4(2) . .
O1 P54 P56 O38 -110.4(3) . .
O7 P54 P56 O38 86.6(8) . .
P54 P54 P56 O38 161.10(19) 11_755 .
Co2 P54 P56 O38 124.1(2) . .
Yb2 P54 P56 O38 -135.5(2) . .
O1 P54 P56 O38 165.5(15) . 10_556
O38 P54 P56 O38 -84.0(15) . 10_556
O7 P54 P56 O38 2.5(19) . 10_556
P54 P54 P56 O38 77.1(15) 11_755 10_556
Co2 P54 P56 O38 40.0(15) . 10_556
Yb2 P54 P56 O38 140.5(15) . 10_556
O1 P54 P56 P54 84.8(3) . 10_556
O38 P54 P56 P54 -164.8(3) . 10_556
O7 P54 P56 P54 -78.3(8) . 10_556
P54 P54 P56 P54 -3.7(2) 11_755 10_556
Co2 P54 P56 P54 -40.77(17) . 10_556
Yb2 P54 P56 P54 59.71(18) . 10_556
O1 P54 P56 Co2 125.5(2) . .
O38 P54 P56 Co2 -124.1(2) . .
O7 P54 P56 Co2 -37.5(8) . .
P54 P54 P56 Co2 37.04(8) 11_755 .
Yb2 P54 P56 Co2 100.48(6) . .
O1 P54 P56 Yb2 25.04(19) . .
O38 P54 P56 Yb2 135.5(2) . .
O7 P54 P56 Yb2 -138.0(8) . .
P54 P54 P56 Yb2 -63.44(7) 11_755 .
Co2 P54 P56 Yb2 -100.48(6) . .
O1 P54 O7 C132 33.8(5) . .
O38 P54 O7 C132 -85.6(5) . .
P56 P54 O7 C132 -163.9(7) . .
P54 P54 O7 C132 113.2(5) 11_755 .
Co2 P54 O7 C132 161.7(4) . .
Yb2 P54 O7 C132 61.6(4) . .
O1 P54 O7 P54 -79.4(3) . 11_755
O38 P54 O7 P54 161.2(2) . 11_755
P56 P54 O7 P54 82.9(8) . 11_755
Co2 P54 O7 P54 48.5(2) . 11_755
Yb2 P54 O7 P54 -51.6(2) . 11_755
C35 C14 C27 C87 64.2(5) . .
C34 C14 C27 C87 -111.0(4) . .
C35 C14 C27 C98 -117.8(4) . .
C34 C14 C27 C98 67.0(5) . .
C34 N4 C34 C14 -176.8(2) 11_755 .
Yb2 N4 C34 C14 26.1(5) . .
C34 N4 C34 C54 0.4(5) 11_755 .
Yb2 N4 C34 C54 -156.7(2) . .
C35 C14 C34 N4 5.7(6) . .
C27 C14 C34 N4 -179.5(3) . .
C35 C14 C34 C54 -171.2(3) . .
C27 C14 C34 C54 3.6(5) . .
C35 N9 C35 C14 174.3(2) 10_556 .
Yb2 N9 C35 C14 -38.5(5) . .
C35 N9 C35 C4B -2.8(5) 10_556 .
Yb2 N9 C35 C4B 144.4(3) . .
C35 N9 C35 C4 -2.8(5) 10_556 .
Yb2 N9 C35 C4 144.4(3) . .
C35 N9 C35 O4A -2.8(5) 10_556 .
Yb2 N9 C35 O4A 144.4(3) . .
C34 C14 C35 N9 1.5(6) . .
C27 C14 C35 N9 -173.3(3) . .
C34 C14 C35 C4B 178.2(3) . .
C27 C14 C35 C4B 3.4(5) . .
C34 C14 C35 C4 178.2(3) . .
C27 C14 C35 C4 3.4(5) . .
C34 C14 C35 O4A 178.2(3) . .
C27 C14 C35 O4A 3.4(5) . .
C4B C4B C35 N9 1.7(3) 10_556 .
C4B C4B C35 C14 -175.4(3) 10_556 .
O100 C4 C35 N9 -173.8(12) . .
C4 C4 C35 N9 1.7(3) 10_556 .
O100 C4 C35 C14 9.0(13) . .
C4 C4 C35 C14 -175.4(3) 10_556 .
O4A O4A C35 N9 1.7(3) 10_556 .
O4A O4A C35 C14 -175.4(3) 10_556 .
O1 P54 O38 C72 -37.3(9) . .
O7 P54 O38 C72 82.5(8) . .
P56 P54 O38 C72 -113.9(8) . .
P54 P54 O38 C72 157.3(6) 11_755 .
Co2 P54 O38 C72 -163.6(8) . .
Yb2 P54 O38 C72 -63.5(9) . .
O1 P54 O38 P56 76.6(3) . .
O7 P54 O38 P56 -163.7(3) . .
P54 P54 O38 P56 -88.8(11) 11_755 .
Co2 P54 O38 P56 -49.69(17) . .
Yb2 P54 O38 P56 50.4(2) . .
O135 P56 O38 C72 40.1(9) . .
O38 P56 O38 C72 -79.3(8) 10_556 .
P54 P56 O38 C72 115.7(8) . .
P54 P56 O38 C72 -155.5(11) 10_556 .
Co2 P56 O38 C72 167.1(7) . .
Yb2 P56 O38 C72 67.2(8) . .
O135 P56 O38 P54 -75.6(3) . .
O38 P56 O38 P54 165.1(3) 10_556 .
P54 P56 O38 P54 88.8(15) 10_556 .
Co2 P56 O38 P54 51.43(16) . .
Yb2 P56 O38 P54 -48.5(2) . .
N4 C34 C54 C54 -0.3(3) . 11_755
C14 C34 C54 C54 177.0(3) . 11_755
C98 C27 C87 F1 -177.7(4) . .
C14 C27 C87 F1 0.4(6) . .
C98 C27 C87 C105 1.5(6) . .
C14 C27 C87 C105 179.6(4) . .
F14 C67 C98 F8 0.4(7) . .
C109 C67 C98 F8 -179.6(4) . .
F14 C67 C98 C27 179.8(4) . .
C109 C67 C98 C27 -0.3(7) . .
C87 C27 C98 F8 178.5(4) . .
C14 C27 C98 F8 0.5(6) . .
C87 C27 C98 C67 -0.8(6) . .
C14 C27 C98 C67 -178.9(4) . .
F1 C87 C105 F37 -1.2(7) . .
C27 C87 C105 F37 179.6(4) . .
F1 C87 C105 C109 178.1(4) . .
C27 C87 C105 C109 -1.1(7) . .
F14 C67 C109 F34 0.2(7) . .
C98 C67 C109 F34 -179.8(4) . .
F14 C67 C109 C105 -179.3(5) . .
C98 C67 C109 C105 0.7(7) . .
F37 C105 C109 F34 -0.3(8) . .
C87 C105 C109 F34 -179.6(5) . .
F37 C105 C109 C67 179.2(5) . .
C87 C105 C109 C67 0.0(8) . .
O38 P56 O135 O1 54.5(5) . .
O38 P56 O135 O1 -177.1(4) 10_556 .
P54 P56 O135 O1 -0.6(3) . .
P54 P56 O135 O1 -122.0(3) 10_556 .
Co2 P56 O135 O1 -61.3(3) . .
Yb2 P56 O135 O1 -61.3(3) . .
O38 P56 O135 O1 177.1(4) . 10_556
O38 P56 O135 O1 -54.5(5) 10_556 10_556
P54 P56 O135 O1 122.0(3) . 10_556
P54 P56 O135 O1 0.6(3) 10_556 10_556
Co2 P56 O135 O1 61.3(3) . 10_556
Yb2 P56 O135 O1 61.3(3) . 10_556
O38 P56 O135 Yb2 115.8(3) . .
O38 P56 O135 Yb2 -115.8(3) 10_556 .
P54 P56 O135 Yb2 60.72(10) . .
P54 P56 O135 Yb2 -60.72(10) 10_556 .
Co2 P56 O135 Yb2 0.0 . .
O38 P54 O1 O135 -57.1(4) . .
O7 P54 O1 O135 175.1(3) . .
P56 P54 O1 O135 -0.6(3) . .
P54 P54 O1 O135 118.9(3) 11_755 .
Co2 P54 O1 O135 57.3(4) . .
Yb2 P54 O1 O135 63.9(4) . .
O38 P54 O1 O1 -175.9(3) . 11_755
O7 P54 O1 O1 56.27(16) . 11_755
P56 P54 O1 O1 -119.43(10) . 11_755
P54 P54 O1 O1 0.0 11_755 11_755
Co2 P54 O1 O1 -61.56(18) . 11_755
Yb2 P54 O1 O1 -54.9(4) . 11_755
O38 P54 O1 Yb2 -121.0(5) . .
O7 P54 O1 Yb2 111.2(4) . .
P56 P54 O1 Yb2 -64.5(4) . .
P54 P54 O1 Yb2 54.9(4) 11_755 .
Co2 P54 O1 Yb2 -6.6(6) . .
P56 O135 O1 P54 0.7(3) . .
O1 O135 O1 P54 -95.1(6) 10_556 .
Yb2 O135 O1 P54 -137.3(3) . .
P56 O135 O1 O1 92.2(3) . 11_755
O1 O135 O1 O1 -3.5(7) 10_556 11_755
Yb2 O135 O1 O1 -45.7(2) . 11_755
P56 O135 O1 Yb2 138.0(3) . .
O1 O135 O1 Yb2 42.3(5) 10_556 .
C1 C1 C3 C2 -172(4) 10_556 .
C2 C1 C3 C2 -170(5) 10_556 .
C2 C1 C3 C2 -169(6) 11_755 .
C3 C1 C3 C2 -172(4) 10_556 .
Co2 C1 C3 C2 128(4) . .
C2 C1 C3 C2 169(6) . 11_755
C1 C1 C3 C2 -3(3) 10_556 11_755
C2 C1 C3 C2 -1(3) 10_556 11_755
C3 C1 C3 C2 -3(3) 10_556 11_755
Co2 C1 C3 C2 -63(2) . 11_755
C2 C1 C3 C1 172(5) . 11_755
C1 C1 C3 C1 0.5(18) 10_556 11_755
C2 C1 C3 C1 1.9(19) 10_556 11_755
C2 C1 C3 C1 3.0(17) 11_755 11_755
C3 C1 C3 C1 0.5(18) 10_556 11_755
Co2 C1 C3 C1 -59.6(12) . 11_755
C2 C1 C3 C1 172(4) . 4_755
C1 C1 C3 C1 0.3(12) 10_556 4_755
C2 C1 C3 C1 1.7(14) 10_556 4_755
C2 C1 C3 C1 3(2) 11_755 4_755
C3 C1 C3 C1 0.3(12) 10_556 4_755
Co2 C1 C3 C1 -59.7(6) . 4_755
C2 C1 C3 C1 172(4) . 10_556
C2 C1 C3 C1 1.4(7) 10_556 10_556
C2 C1 C3 C1 3(3) 11_755 10_556
C3 C1 C3 C1 -0.004(3) 10_556 10_556
Co2 C1 C3 C1 -60.1(7) . 10_556
C2 C1 C3 Co2 -128(4) . .
C1 C1 C3 Co2 60.1(7) 10_556 .
C2 C1 C3 Co2 61.5(9) 10_556 .
C2 C1 C3 Co2 63(2) 11_755 .
C3 C1 C3 Co2 60.1(7) 10_556 .
Cl1 Cl0A C1AA Cl0A 75.1(3) 10_556 11_755
Cl1 Cl0A C1AA Cl0A -75.1(3) . 11_755
Cl1 Cl0A C1AA Cl1 -150.2(6) . 10_556
Cl1 Cl0A C1AA Cl1 150.2(6) 10_556 .
Cl0A Cl1 C1AA Cl0A 142.9(7) . 11_755
Cl0A Cl1 C1AA Cl0A -142.9(7) 11_755 .
Cl0A Cl1 C1AA Cl1 -71.5(3) 11_755 10_556
Cl0A Cl1 C1AA Cl1 71.5(3) . 10_556
C1 C1 C2 C3 12(6) 10_556 .
C2 C1 C2 C3 12(6) 10_556 .
C2 C1 C2 C3 6(3) 11_755 .
C3 C1 C2 C3 9(4) 10_556 .
Co2 C1 C2 C3 -48(4) . .
C1 C1 C2 C2 6(3) 10_556 11_755
C3 C1 C2 C2 -6(3) . 11_755
C2 C1 C2 C2 6(3) 10_556 11_755
C3 C1 C2 C2 3.2(19) 10_556 11_755
Co2 C1 C2 C2 -53.9(11) . 11_755
C3 C1 C2 C1 -12(6) . 10_556
C2 C1 C2 C1 -0.005(7) 10_556 10_556
C2 C1 C2 C1 -6(3) 11_755 10_556
C3 C1 C2 C1 -2.8(14) 10_556 10_556
Co2 C1 C2 C1 -60(2) . 10_556
C1 C1 C2 C1 6(3) 10_556 11_755
C3 C1 C2 C1 -6(3) . 11_755
C2 C1 C2 C1 6(3) 10_556 11_755
C2 C1 C2 C1 -0.002(2) 11_755 11_755
C3 C1 C2 C1 3.2(19) 10_556 11_755
Co2 C1 C2 C1 -53.9(11) . 11_755
C1 C1 C2 C2 0.005(4) 10_556 10_556
C3 C1 C2 C2 -12(6) . 10_556
C2 C1 C2 C2 -6(3) 11_755 10_556
C3 C1 C2 C2 -2.8(14) 10_556 10_556
Co2 C1 C2 C2 -59.9(19) . 10_556
C1 C1 C2 Co2 60(2) 10_556 .
C3 C1 C2 Co2 48(4) . .
C2 C1 C2 Co2 59.9(19) 10_556 .
C2 C1 C2 Co2 53.9(11) 11_755 .
C3 C1 C2 Co2 57.1(9) 10_556 .
C2 C3 C2 C1 -15(9) 11_755 .
C1 C3 C2 C1 -9(5) 11_755 .
C1 C3 C2 C1 -8(5) 4_755 .
C1 C3 C2 C1 -5(2) 10_556 .
Co2 C3 C2 C1 48(4) . .
C1 C3 C2 C2 15(9) . 11_755
C1 C3 C2 C2 6(3) 11_755 11_755
C1 C3 C2 C2 7(4) 4_755 11_755
C1 C3 C2 C2 11(7) 10_556 11_755
Co2 C3 C2 C2 63(5) . 11_755
C2 C3 C2 C1 -11(7) 11_755 10_556
C1 C3 C2 C1 5(2) . 10_556
C1 C3 C2 C1 -5(3) 11_755 10_556
C1 C3 C2 C1 -4(2) 4_755 10_556
Co2 C3 C2 C1 52.8(18) . 10_556
C2 C3 C2 C1 -6(3) 11_755 11_755
C1 C3 C2 C1 9(5) . 11_755
C1 C3 C2 C1 0.9(10) 4_755 11_755
C1 C3 C2 C1 5(3) 10_556 11_755
Co2 C3 C2 C1 57.6(19) . 11_755
C2 C3 C2 C2 -8(6) 11_755 10_556
C1 C3 C2 C2 7(4) . 10_556
C1 C3 C2 C2 -2(3) 11_755 10_556
C1 C3 C2 C2 -1.3(15) 4_755 10_556
C1 C3 C2 C2 2.6(13) 10_556 10_556
Co2 C3 C2 C2 55.4(7) . 10_556
C2 C3 C2 Co2 -63(5) 11_755 .
C1 C3 C2 Co2 -48(4) . .
C1 C3 C2 Co2 -57.6(19) 11_755 .
C1 C3 C2 Co2 -56.7(9) 4_755 .
C1 C3 C2 Co2 -52.8(18) 10_556 .

loop_
_platon_squeeze_void_nr
_platon_squeeze_void_average_x
_platon_squeeze_void_average_y
_platon_squeeze_void_average_z
_platon_squeeze_void_volume
_platon_squeeze_void_count_electrons
_platon_squeeze_void_content
1 0.000 0.000 0.000 589 205 ' '
2 0.500 0.500 0.135 589 205 ' '
